data_2211231
loop_
_publ_author_name
'Huang, Fu Qiang'
'Yao, Jiyong'
'Ibers, James A.'

_publ_section_title
;
 Tetrapotassium barium bis[tetrathiovanadate(V)], K~4~Ba[VS~4~]~2~
;
_journal_issue 11
_journal_name_full 'Acta Crystallographica Section E'
_journal_page_first i224
_journal_page_last i225
_journal_paper_doi 10.1107/S160053680604133X
_journal_volume 62
_journal_year 2006
_chemical_formula_structural 'K4 Ba (V S4)2'
_chemical_formula_sum 'Ba K4 S8 V2'
_chemical_formula_weight 652.10
_chemical_name_common 'Tetrapotassium barium bis(tetrathiovanadate(V))'
_chemical_name_systematic
;
Tetrapotassium barium bis(tetrathiovanadate(V))
;
_space_group_IT_number 72
_symmetry_cell_setting orthorhombic
_symmetry_space_group_name_Hall '-I 2 2c'
_symmetry_space_group_name_H-M 'I b a m'
_atom_sites_solution_primary direct
_atom_sites_solution_secondary difmap
_cell_angle_alpha 90.00
_cell_angle_beta 90.00
_cell_angle_gamma 90.00
_cell_formula_units_Z 4
_cell_length_a 8.9553(4)
_cell_length_b 18.3506(9)
_cell_length_c 9.8947(5)
_cell_measurement_reflns_used 7076
_cell_measurement_temperature 153(2)
_cell_measurement_theta_max 28.84
_cell_measurement_theta_min 2.22
_cell_volume 1626.05(14)
_computing_cell_refinement 'SAINT-plus (Bruker, 2003)'
_computing_data_collection 'SMART (Bruker, 2003)'
_computing_data_reduction SAINT-plus
_computing_molecular_graphics 'XP in SHELXTL'
_computing_publication_material SHELXTL
_computing_structure_refinement SHELXTL
_computing_structure_solution 'SHELXTL (Sheldrick, 2003)'
_diffrn_ambient_temperature 153(2)
_diffrn_measured_fraction_theta_full 0.958
_diffrn_measured_fraction_theta_max 0.958
_diffrn_measurement_device_type 'Bruker SMART-1000 CCD'
_diffrn_measurement_method '\w scans'
_diffrn_radiation_monochromator graphite
_diffrn_radiation_source 'fine-focus sealed tube'
_diffrn_radiation_type MoK\a
_diffrn_radiation_wavelength 0.71073
_diffrn_reflns_av_R_equivalents 0.0258
_diffrn_reflns_av_sigmaI/netI 0.0138
_diffrn_reflns_limit_h_max 12
_diffrn_reflns_limit_h_min -12
_diffrn_reflns_limit_k_max 24
_diffrn_reflns_limit_k_min -24
_diffrn_reflns_limit_l_max 13
_diffrn_reflns_limit_l_min -13
_diffrn_reflns_number 9545
_diffrn_reflns_theta_full 28.84
_diffrn_reflns_theta_max 28.84
_diffrn_reflns_theta_min 2.22
_diffrn_standards_number 0
_exptl_absorpt_coefficient_mu 5.536
_exptl_absorpt_correction_T_max 0.820
_exptl_absorpt_correction_T_min 0.307
_exptl_absorpt_correction_type numerical
_exptl_absorpt_process_details '(SHELXTL; Sheldrick, 2003)'
_exptl_crystal_colour black
_exptl_crystal_density_diffrn 2.664
_exptl_crystal_density_method 'not measured'
_exptl_crystal_description needle
_exptl_crystal_F_000 1224
_exptl_crystal_size_max 0.306
_exptl_crystal_size_mid 0.042
_exptl_crystal_size_min 0.038
_refine_diff_density_max 3.405
_refine_diff_density_min -0.655
_refine_ls_extinction_method none
_refine_ls_goodness_of_fit_ref 1.659
_refine_ls_matrix_type full
_refine_ls_number_parameters 42
_refine_ls_number_reflns 1083
_refine_ls_number_restraints 0
_refine_ls_restrained_S_all 1.659
_refine_ls_R_factor_all 0.0252
_refine_ls_R_factor_gt 0.0238
_refine_ls_shift/su_max 0.009
_refine_ls_shift/su_mean 0.001
_refine_ls_structure_factor_coef Fsqd
_refine_ls_weighting_details 'w=1/[\s^2^(Fo^2^)+(0.03P)^2^] where P=(Fo^2^+2Fc^2^)/3'
_refine_ls_weighting_scheme calc
_refine_ls_wR_factor_gt 0.0641
_refine_ls_wR_factor_ref 0.0646
_reflns_number_gt 1022
_reflns_number_total 1083
_reflns_threshold_expression I>2\s(I)
_cod_data_source_file wm2058.cif
_cod_data_source_block I
_cod_database_code 2211231
_cod_database_fobs_code 2211231

loop_
_symmetry_equiv_pos_as_xyz
'x, y, z'
'-x, -y, z'
'-x+1/2, y+1/2, -z'
'x+1/2, -y+1/2, -z'
'x+1/2, y+1/2, z+1/2'
'-x+1/2, -y+1/2, z+1/2'
'-x+1, y+1, -z+1/2'
'x+1, -y+1, -z+1/2'
'-x, -y, -z'
'x, y, -z'
'x-1/2, -y-1/2, z'
'-x-1/2, y-1/2, z'
'-x+1/2, -y+1/2, -z+1/2'
'x+1/2, y+1/2, -z+1/2'
'x, -y, z+1/2'
'-x, y, z+1/2'

loop_
_atom_site_type_symbol
_atom_site_label
_atom_site_fract_x
_atom_site_fract_y
_atom_site_fract_z
_atom_site_U_iso_or_equiv
_atom_site_adp_type
_atom_site_calc_flag
_atom_site_refinement_flags
_atom_site_occupancy
Ba Ba 0.0000 0.0000 0.2500 0.01063(11) Uani d S 1
K K1 0.0000 0.24820(5) 0.2500 0.01896(19) Uani d S 1
K K2 0.37445(7) 0.07678(4) 0.0000 0.01609(17) Uani d S 1
V V 0.29107(5) 0.36570(3) 0.0000 0.00926(14) Uani d S 1
S S1 0.02613(8) 0.10738(4) 0.0000 0.01137(17) Uani d S 1
S S2 0.30902(6) 0.08823(3) 0.32221(6) 0.01648(15) Uani d . 1
S S3 0.26728(9) 0.24985(4) 0.0000 0.01597(18) Uani d S 1

loop_
_atom_site_aniso_label
_atom_site_aniso_U_11
_atom_site_aniso_U_22
_atom_site_aniso_U_33
_atom_site_aniso_U_12
_atom_site_aniso_U_13
_atom_site_aniso_U_23
Ba 0.01071(17) 0.01179(17) 0.00940(17) 0.000 0.000 0.000
K1 0.0204(4) 0.0217(4) 0.0147(4) 0.000 -0.0050(2) 0.000
K2 0.0122(3) 0.0207(4) 0.0153(3) 0.0007(3) 0.000 0.000
V 0.0081(3) 0.0113(3) 0.0083(3) -0.00037(17) 0.000 0.000
S1 0.0091(3) 0.0130(4) 0.0120(4) -0.0001(3) 0.000 0.000
S2 0.0131(3) 0.0235(3) 0.0129(3) -0.0024(2) 0.0030(2) -0.00528(19)
S3 0.0169(4) 0.0115(4) 0.0195(4) -0.0028(3) 0.000 0.000

loop_
_atom_type_symbol
_atom_type_description
_atom_type_scat_dispersion_real
_atom_type_scat_dispersion_imag
_atom_type_scat_source
S S 0.1246 0.1234 'International Tables Vol C Tables 4.2.6.8 and 6.1.1.4'
K K 0.2009 0.2494 'International Tables Vol C Tables 4.2.6.8 and 6.1.1.4'
V V 0.3005 0.5294 'International Tables Vol C Tables 4.2.6.8 and 6.1.1.4'
Ba Ba -0.3244 2.2819 'International Tables Vol C Tables 4.2.6.8 and 6.1.1.4'

loop_
_geom_angle_atom_site_label_1
_geom_angle_atom_site_label_2
_geom_angle_atom_site_label_3
_geom_angle_site_symmetry_1
_geom_angle_site_symmetry_3
_geom_angle
_geom_angle_publ_flag
S1 Ba S1 9 7_445 171.54(3) ?
S1 Ba S1 9 15 103.17(2) ?
S1 Ba S1 7_445 15 77.47(2) ?
S1 Ba S1 9 . 77.47(2) ?
S1 Ba S1 7_445 . 103.17(2) ?
S1 Ba S1 15 . 171.54(3) ?
S1 Ba S2 9 . 122.555(16) ?
S1 Ba S2 7_445 . 65.558(17) ?
S1 Ba S2 15 . 94.268(17) ?
S1 Ba S2 . . 78.535(17) ?
S1 Ba S2 9 2 78.535(17) ?
S1 Ba S2 7_445 2 94.268(17) ?
S1 Ba S2 15 2 65.557(17) ?
S1 Ba S2 . 2 122.556(16) ?
S2 Ba S2 . 2 154.872(19) ?
S1 Ba S2 9 7_445 94.268(17) ?
S1 Ba S2 7_445 7_445 78.535(17) ?
S1 Ba S2 15 7_445 122.556(16) ?
S1 Ba S2 . 7_445 65.558(17) ?
S2 Ba S2 . 7_445 120.94(2) ?
S2 Ba S2 2 7_445 65.20(2) ?
S1 Ba S2 9 8_445 65.557(17) ?
S1 Ba S2 7_445 8_445 122.556(16) ?
S1 Ba S2 15 8_445 78.535(17) ?
S1 Ba S2 . 8_445 94.268(17) ?
S2 Ba S2 . 8_445 65.20(2) ?
S2 Ba S2 2 8_445 120.94(2) ?
S2 Ba S2 7_445 8_445 154.872(19) ?
S1 Ba V 9 13 155.298(15) ?
S1 Ba V 7_445 13 32.988(15) ?
S1 Ba V 15 13 82.220(14) ?
S1 Ba V . 13 93.764(13) ?
S2 Ba V . 13 32.823(11) ?
S2 Ba V 2 13 124.659(11) ?
S2 Ba V 7_445 13 103.126(13) ?
S2 Ba V 8_445 13 92.555(12) ?
S1 Ba V 9 3_545 32.988(15) ?
S1 Ba V 7_445 3_545 155.298(15) ?
S1 Ba V 15 3_545 93.764(13) ?
S1 Ba V . 3_545 82.220(14) ?
S2 Ba V . 3_545 92.554(12) ?
S2 Ba V 2 3_545 103.126(13) ?
S2 Ba V 7_445 3_545 124.659(12) ?
S2 Ba V 8_445 3_545 32.822(11) ?
V Ba V 13 3_545 123.633(14) ?
S1 Ba V 9 11_565 82.220(14) ?
S1 Ba V 7_445 11_565 93.764(13) ?
S1 Ba V 15 11_565 155.298(14) ?
S1 Ba V . 11_565 32.988(15) ?
S2 Ba V . 11_565 103.127(13) ?
S2 Ba V 2 11_565 92.555(12) ?
S2 Ba V 7_445 11_565 32.822(11) ?
S2 Ba V 8_445 11_565 124.659(12) ?
V Ba V 13 11_565 103.060(13) ?
V Ba V 3_545 11_565 102.719(10) ?
S1 Ba V 9 5_445 93.764(13) ?
S1 Ba V 7_445 5_445 82.220(14) ?
S1 Ba V 15 5_445 32.988(15) ?
S1 Ba V . 5_445 155.298(15) ?
S2 Ba V . 5_445 124.659(12) ?
S2 Ba V 2 5_445 32.822(11) ?
S2 Ba V 7_445 5_445 92.555(12) ?
S2 Ba V 8_445 5_445 103.126(13) ?
V Ba V 13 5_445 102.719(9) ?
V Ba V 3_545 5_445 103.060(13) ?
V Ba V 11_565 5_445 123.633(14) ?
S3 K1 S3 11_565 13 178.73(4) ?
S3 K1 S3 11_565 . 84.166(4) ?
S3 K1 S3 13 . 95.823(4) ?
S3 K1 S3 11_565 7_445 95.823(4) ?
S3 K1 S3 13 7_445 84.166(4) ?
S3 K1 S3 . 7_445 178.99(4) ?
S3 K1 S2 11_565 13 98.51(2) ?
S3 K1 S2 13 13 80.395(19) ?
S3 K1 S2 . 13 60.650(17) ?
S3 K1 S2 7_445 13 118.37(3) ?
S3 K1 S2 11_565 11_565 80.395(19) ?
S3 K1 S2 13 11_565 98.51(2) ?
S3 K1 S2 . 11_565 118.37(3) ?
S3 K1 S2 7_445 11_565 60.650(17) ?
S2 K1 S2 13 11_565 63.39(2) ?
S3 K1 S1 11_565 . 61.469(17) ?
S3 K1 S1 13 . 119.58(3) ?
S3 K1 S1 . . 57.661(17) ?
S3 K1 S1 7_445 . 123.20(3) ?
S2 K1 S1 13 . 116.225(14) ?
S2 K1 S1 11_565 . 141.696(15) ?
S3 K1 S1 11_565 7_445 119.58(3) ?
S3 K1 S1 13 7_445 61.468(17) ?
S3 K1 S1 . 7_445 123.20(3) ?
S3 K1 S1 7_445 7_445 57.661(17) ?
S2 K1 S1 13 7_445 141.696(15) ?
S2 K1 S1 11_565 7_445 116.225(14) ?
S1 K1 S1 . 7_445 87.75(3) ?
S3 K1 V 11_565 11_565 34.726(15) ?
S3 K1 V 13 11_565 146.54(3) ?
S3 K1 V . 11_565 82.962(14) ?
S3 K1 V 7_445 11_565 97.605(15) ?
S2 K1 V 13 11_565 125.736(13) ?
S2 K1 V 11_565 11_565 111.527(13) ?
S1 K1 V . 11_565 34.253(15) ?
S1 K1 V 7_445 11_565 91.20(2) ?
S3 K1 V 11_565 13 146.54(3) ?
S3 K1 V 13 13 34.726(15) ?
S3 K1 V . 13 97.605(16) ?
S3 K1 V 7_445 13 82.962(14) ?
S2 K1 V 13 13 111.527(14) ?
S2 K1 V 11_565 13 125.736(13) ?
S1 K1 V . 13 91.20(2) ?
S1 K1 V 7_445 13 34.253(15) ?
V K1 V 11_565 13 112.05(3) ?
S3 K1 K2 11_565 13 127.84(3) ?
S3 K1 K2 13 13 50.928(17) ?
S3 K1 K2 . 13 103.297(19) ?
S3 K1 K2 7_445 13 75.912(17) ?
S2 K1 K2 13 13 48.699(14) ?
S2 K1 K2 11_565 13 50.276(16) ?
S1 K1 K2 . 13 159.817(15) ?
S1 K1 K2 7_445 13 99.323(12) ?
V K1 K2 11_565 13 161.67(2) ?
V K1 K2 13 13 84.493(11) ?
S3 K1 K2 11_565 11_565 50.928(17) ?
S3 K1 K2 13 11_565 127.84(3) ?
S3 K1 K2 . 11_565 75.911(16) ?
S3 K1 K2 7_445 11_565 103.298(19) ?
S2 K1 K2 13 11_565 50.276(16) ?
S2 K1 K2 11_565 11_565 48.699(14) ?
S1 K1 K2 . 11_565 99.323(12) ?
S1 K1 K2 7_445 11_565 159.817(15) ?
V K1 K2 11_565 11_565 84.493(11) ?
V K1 K2 13 11_565 161.67(2) ?
K2 K1 K2 13 11_565 80.47(2) ?
S1 K2 S2 . . 79.107(15) ?
S1 K2 S2 . 10 79.107(15) ?
S2 K2 S2 . 10 157.91(3) ?
S1 K2 S3 . . 62.98(2) ?
S2 K2 S3 . . 83.451(16) ?
S2 K2 S3 10 . 83.449(16) ?
S1 K2 S2 . 7_545 145.432(15) ?
S2 K2 S2 . 7_545 68.432(16) ?
S2 K2 S2 10 7_545 131.71(2) ?
S3 K2 S2 . 7_545 100.67(2) ?
S1 K2 S2 . 16_654 145.432(15) ?
S2 K2 S2 . 16_654 131.71(2) ?
S2 K2 S2 10 16_654 68.432(16) ?
S3 K2 S2 . 16_654 100.67(2) ?
S2 K2 S2 7_545 16_654 63.51(2) ?
S1 K2 S2 . 15_554 89.35(2) ?
S2 K2 S2 . 15_554 120.77(2) ?
S2 K2 S2 10 15_554 62.557(18) ?
S3 K2 S2 . 15_554 140.231(19) ?
S2 K2 S2 7_545 15_554 117.02(2) ?
S2 K2 S2 16_654 15_554 86.148(19) ?
S1 K2 S2 . 8_445 89.35(2) ?
S2 K2 S2 . 8_445 62.556(18) ?
S2 K2 S2 10 8_445 120.77(2) ?
S3 K2 S2 . 8_445 140.231(19) ?
S2 K2 S2 7_545 8_445 86.148(19) ?
S2 K2 S2 16_654 8_445 117.02(2) ?
S2 K2 S2 15_554 8_445 59.40(2) ?
S1 K2 K2 . 9_655 138.79(3) ?
S2 K2 K2 . 9_655 99.383(16) ?
S2 K2 K2 10 9_655 99.384(16) ?
S3 K2 K2 . 9_655 158.23(3) ?
S2 K2 K2 7_545 9_655 61.329(19) ?
S2 K2 K2 16_654 9_655 61.329(19) ?
S2 K2 K2 15_554 9_655 55.689(18) ?
S2 K2 K2 8_445 9_655 55.689(18) ?
S1 K2 V . 11_665 154.00(3) ?
S2 K2 V . 11_665 98.973(15) ?
S2 K2 V 10 11_665 98.973(15) ?
S3 K2 V . 11_665 91.02(2) ?
S2 K2 V 7_545 11_665 33.583(11) ?
S2 K2 V 16_654 11_665 33.583(12) ?
S2 K2 V 15_554 11_665 113.013(18) ?
S2 K2 V 8_445 11_665 113.013(19) ?
K2 K2 V 9_655 11_665 67.21(2) ?
S1 K2 K1 . 13 97.341(19) ?
S2 K2 K1 . 13 54.672(13) ?
S2 K2 K1 10 13 125.17(2) ?
S3 K2 K1 . 13 49.196(14) ?
S2 K2 K1 7_545 13 54.263(14) ?
S2 K2 K1 16_654 13 91.996(18) ?
S2 K2 K1 15_554 13 170.57(2) ?
S2 K2 K1 8_445 13 113.819(12) ?
K2 K2 K1 9_655 13 115.47(2) ?
V K2 K1 11_665 13 62.291(11) ?
S1 K2 K1 . 6_554 97.341(19) ?
S2 K2 K1 . 6_554 125.17(2) ?
S2 K2 K1 10 6_554 54.671(13) ?
S3 K2 K1 . 6_554 49.196(14) ?
S2 K2 K1 7_545 6_554 91.996(18) ?
S2 K2 K1 16_654 6_554 54.263(14) ?
S2 K2 K1 15_554 6_554 113.819(12) ?
S2 K2 K1 8_445 6_554 170.57(2) ?
K2 K2 K1 9_655 6_554 115.47(2) ?
V K2 K1 11_665 6_554 62.291(11) ?
K1 K2 K1 13 6_554 72.032(18) ?
S3 V S2 . 6_554 110.49(2) ?
S3 V S2 . 13 110.49(2) y
S2 V S2 6_554 13 109.98(4) y
S3 V S1 . 11_665 108.93(4) y
S2 V S1 6_554 11_665 108.45(2) ?
S2 V S1 13 11_665 108.45(2) y
S3 V K1 . 6_554 59.59(2) ?
S2 V K1 6_554 6_554 83.514(19) ?
S2 V K1 13 6_554 166.04(2) ?
S1 V K1 11_665 6_554 68.94(2) ?
S3 V K1 . 13 59.59(2) ?
S2 V K1 6_554 13 166.04(2) ?
S2 V K1 13 13 83.514(19) ?
S1 V K1 11_665 13 68.94(2) ?
K1 V K1 6_554 13 82.811(17) ?
S3 V K2 . 11_565 100.07(3) ?
S2 V K2 6_554 11_565 59.420(19) ?
S2 V K2 13 11_565 59.420(19) ?
S1 V K2 11_665 11_565 151.00(3) ?
K1 V K2 6_554 11_565 129.308(10) ?
K1 V K2 13 11_565 129.308(10) ?
S3 V Ba . 13 131.767(16) ?
S2 V Ba 6_554 13 117.63(2) ?
S2 V Ba 13 13 55.999(17) ?
S1 V Ba 11_665 13 52.992(15) ?
K1 V Ba 6_554 13 121.627(14) ?
K1 V Ba 13 13 72.447(13) ?
K2 V Ba 11_565 13 106.567(13) ?
S3 V Ba . 5_554 131.767(16) ?
S2 V Ba 6_554 5_554 55.999(17) ?
S2 V Ba 13 5_554 117.63(2) ?
S1 V Ba 11_665 5_554 52.992(15) ?
K1 V Ba 6_554 5_554 72.447(13) ?
K1 V Ba 13 5_554 121.627(14) ?
K2 V Ba 11_565 5_554 106.567(13) ?
Ba V Ba 13 5_554 77.281(10) ?
V S1 K2 11_565 . 177.00(4) ?
V S1 Ba 11_565 9 94.02(2) ?
K2 S1 Ba . 9 87.853(19) ?
V S1 Ba 11_565 . 94.02(2) ?
K2 S1 Ba . . 87.853(19) ?
Ba S1 Ba 9 . 102.53(2) ?
V S1 K1 11_565 . 76.81(2) ?
K2 S1 K1 . . 101.068(18) ?
Ba S1 K1 9 . 168.91(3) ?
Ba S1 K1 . . 84.540(11) ?
V S1 K1 11_565 10 76.81(2) ?
K2 S1 K1 . 10 101.068(18) ?
Ba S1 K1 9 10 84.540(11) ?
Ba S1 K1 . 10 168.91(3) ?
K1 S1 K1 . 10 87.26(3) ?
V S2 K2 13 . 154.77(3) ?
V S2 Ba 13 . 91.18(2) ?
K2 S2 Ba . . 84.641(18) ?
V S2 K2 13 7_545 87.00(2) ?
K2 S2 K2 . 7_545 111.069(16) ?
Ba S2 K2 . 7_545 142.93(2) ?
V S2 K1 13 13 91.91(2) ?
K2 S2 K1 . 13 76.630(17) ?
Ba S2 K1 . 13 141.60(2) ?
K2 S2 K1 7_545 13 75.459(16) ?
V S2 K2 13 15 89.93(2) ?
K2 S2 K2 . 15 113.663(19) ?
Ba S2 K2 . 15 80.007(16) ?
K2 S2 K2 7_545 15 62.98(2) ?
K1 S2 K2 13 15 138.24(2) ?
V S3 K1 . 13 85.69(2) ?
V S3 K1 . 6_554 85.69(2) ?
K1 S3 K1 13 6_554 99.76(2) ?
V S3 K2 . . 157.46(4) ?
K1 S3 K2 13 . 79.87(2) ?
K1 S3 K2 6_554 . 79.87(2) ?
V S3 K1 . 10 94.48(3) ?
K1 S3 K1 13 10 176.05(2) ?
K1 S3 K1 6_554 10 84.177(4) ?
K2 S3 K1 . 10 101.11(2) ?
V S3 K1 . . 94.48(3) ?
K1 S3 K1 13 . 84.177(4) ?
K1 S3 K1 6_554 . 176.05(2) ?
K2 S3 K1 . . 101.11(2) ?
K1 S3 K1 10 . 91.880(19) ?

loop_
_geom_bond_atom_site_label_1
_geom_bond_atom_site_label_2
_geom_bond_site_symmetry_2
_geom_bond_distance
_geom_bond_publ_flag
Ba S1 9 3.1713(5) ?
Ba S1 7_445 3.1713(5) ?
Ba S1 15 3.1713(5) ?
Ba S1 . 3.1713(5) y
Ba S2 . 3.2848(6) y
Ba S2 2 3.2849(6) ?
Ba S2 7_445 3.2849(6) ?
Ba S2 8_445 3.2849(6) ?
Ba V 13 3.9615(4) ?
Ba V 3_545 3.9615(4) ?
Ba V 11_565 3.9615(4) ?
Ba V 5_445 3.9615(4) ?
K1 S3 11_565 3.2347(5) ?
K1 S3 13 3.2347(5) y
K1 S3 . 3.4423(6) y
K1 S3 7_445 3.4423(6) ?
K1 S2 13 3.5278(9) y
K1 S2 11_565 3.5278(9) ?
K1 S1 . 3.5849(9) y
K1 S1 7_445 3.5849(9) ?
K1 V 11_565 3.7401(6) ?
K1 V 13 3.7401(6) ?
K1 K2 13 4.2068(9) ?
K1 K2 11_565 4.2068(9) ?
K2 S1 . 3.1694(10) y
K2 S2 . 3.2484(6) y
K2 S2 10 3.2484(6) ?
K2 S3 . 3.3177(10) y
K2 S2 7_545 3.3427(8) y
K2 S2 16_654 3.3427(8) ?
K2 S2 15_554 3.5507(9) ?
K2 S2 8_445 3.5507(9) y
K2 K2 9_655 3.6053(13) ?
K2 V 11_665 3.8774(8) ?
K2 K1 13 4.2068(9) ?
K2 K1 6_554 4.2068(9) ?
V S3 . 2.1366(9) y
V S2 6_554 2.1477(6) ?
V S2 13 2.1477(6) y
V S1 11_665 2.1622(9) y
V K1 6_554 3.7402(6) ?
V K1 13 3.7402(6) ?
V K2 11_565 3.8774(8) ?
V Ba 13 3.9615(4) ?
V Ba 5_554 3.9615(4) ?
S1 V 11_565 2.1622(9) ?
S1 Ba 9 3.1713(5) ?
S1 K1 10 3.5849(9) ?
S2 V 13 2.1478(6) ?
S2 K2 7_545 3.3427(8) ?
S2 K1 13 3.5278(9) ?
S2 K2 15 3.5506(9) ?
S3 K1 13 3.2347(5) ?
S3 K1 6_554 3.2347(5) ?
S3 K1 10 3.4423(6) ?
